data_1549395
loop_
_publ_author_name
'Li, Xi-Li'
'Zhu, Cancan'
'Rong, Qixiang'
'Wei, Jiahao'
'Li, Ruixue'
'Liu, Cai-Ming'

_publ_section_title
;
 A pair of mononuclear Dy(iii) enantiomers showing single-ion magnetic and
 ferroelectric properties
;
_journal_issue 13
_journal_name_full 'New Journal of Chemistry'
_journal_page_first 10906
_journal_paper_doi 10.1039/C8NJ01659C
_journal_volume 42
_journal_year 2018
_chemical_absolute_configuration rmad
_chemical_formula_moiety 'C47 H36 Dy F9 N2 O6'
_chemical_formula_sum 'C47 H36 Dy F9 N2 O6'
_chemical_formula_weight 1058.28
_space_group_crystal_system triclinic
_space_group_IT_number 1
_space_group_name_Hall 'P 1'
_space_group_name_H-M_alt 'P 1'
_symmetry_space_group_name_Hall 'P 1'
_symmetry_space_group_name_H-M 'P 1'
_atom_sites_solution_hydrogens geom
_audit_creation_method SHELXL-2014/7
_audit_update_record
;
2018-04-07 deposited with the CCDC.
2018-05-10 downloaded from the CCDC.
;
_cell_angle_alpha 83.611(2)
_cell_angle_beta 66.854(2)
_cell_angle_gamma 74.875(2)
_cell_formula_units_Z 1
_cell_length_a 10.5005(10)
_cell_length_b 10.5156(10)
_cell_length_c 11.1246(10)
_cell_measurement_reflns_used 9896
_cell_measurement_temperature 296(2)
_cell_measurement_theta_max 28.18
_cell_measurement_theta_min 2.58
_cell_volume 1090.31(18)
_computing_cell_refinement APEX2
_computing_data_collection 'APEX2 (Bruker, 2013)'
_computing_data_reduction APEX2
_computing_molecular_graphics 'Olex2 (Dolomanov et al., 2009)'
_computing_publication_material 'Olex2 (Dolomanov et al., 2009)'
_computing_structure_refinement 'SHELXL-2014/7 (Sheldrick, 2014)'
_computing_structure_solution 'SHELXS (Bruker, 2000)'
_diffrn_ambient_temperature 296(2)
_diffrn_measured_fraction_theta_full 0.986
_diffrn_measured_fraction_theta_max 0.986
_diffrn_measurement_device_type 'PHOTON 100 CMOS detector'
_diffrn_measurement_method 'omega scan'
_diffrn_radiation_type MoK\a
_diffrn_radiation_wavelength 0.71073
_diffrn_reflns_av_R_equivalents 0.0230
_diffrn_reflns_av_unetI/netI 0.0590
_diffrn_reflns_Laue_measured_fraction_full 0.986
_diffrn_reflns_Laue_measured_fraction_max 0.986
_diffrn_reflns_limit_h_max 12
_diffrn_reflns_limit_h_min -12
_diffrn_reflns_limit_k_max 12
_diffrn_reflns_limit_k_min -12
_diffrn_reflns_limit_l_max 13
_diffrn_reflns_limit_l_min -13
_diffrn_reflns_number 11510
_diffrn_reflns_point_group_measured_fraction_full 0.898
_diffrn_reflns_point_group_measured_fraction_max 0.893
_diffrn_reflns_theta_full 25.242
_diffrn_reflns_theta_max 25.997
_diffrn_reflns_theta_min 1.991
_exptl_absorpt_coefficient_mu 1.803
_exptl_absorpt_correction_T_max 0.749
_exptl_absorpt_correction_T_min 0.679
_exptl_absorpt_correction_type multi-scan
_exptl_absorpt_process_details 'SADABS; Bruker, 2012'
_exptl_crystal_colour colorless
_exptl_crystal_density_diffrn 1.612
_exptl_crystal_description block
_exptl_crystal_F_000 527
_exptl_crystal_size_max 0.220
_exptl_crystal_size_mid 0.190
_exptl_crystal_size_min 0.160
_refine_diff_density_max 1.153
_refine_diff_density_min -1.768
_refine_diff_density_rms 0.137
_refine_ls_abs_structure_details
;
 Flack x determined using 3413 quotients [(I+)-(I-)]/[(I+)+(I-)]
 (Parsons, Flack and Wagner, Acta Cryst. B69 (2013) 249-259).
;
_refine_ls_abs_structure_Flack 0.012(5)
_refine_ls_extinction_method none
_refine_ls_goodness_of_fit_ref 1.021
_refine_ls_hydrogen_treatment constr
_refine_ls_matrix_type full
_refine_ls_number_parameters 588
_refine_ls_number_reflns 7644
_refine_ls_number_restraints 22
_refine_ls_restrained_S_all 1.036
_refine_ls_R_factor_all 0.0282
_refine_ls_R_factor_gt 0.0279
_refine_ls_shift/su_max 0.000
_refine_ls_shift/su_mean 0.000
_refine_ls_structure_factor_coef Fsqd
_refine_ls_weighting_details 'w=1/[\s^2^(Fo^2^)+(0.0511P)^2^+0.3918P] where P=(Fo^2^+2Fc^2^)/3'
_refine_ls_weighting_scheme calc
_refine_ls_wR_factor_gt 0.0761
_refine_ls_wR_factor_ref 0.0835
_reflns_Friedel_coverage 0.812
_reflns_Friedel_fraction_full 0.810
_reflns_Friedel_fraction_max 0.801
_reflns_number_gt 7636
_reflns_number_total 7644
_reflns_threshold_expression 'I > 2\s(I)'
_cod_data_source_file c8nj01659c2.cif
_cod_data_source_block R-1
_cod_depositor_comments 'Adding full bibliography for 1549395--1549396.cif.'
_cod_database_code 1549395
_shelx_shelxl_version_number 2014/7
_shelx_space_group_comment
;
The symmetry employed for this shelxl refinement is uniquely defined
by the following loop, which should always be used as a source of
symmetry information in preference to the above space-group names.
They are only intended as comments.
;
_shelx_estimated_absorpt_t_min 0.703
_shelx_estimated_absorpt_t_max 0.754

loop_
_space_group_symop_operation_xyz
'x, y, z'

loop_
_atom_site_label
_atom_site_type_symbol
_atom_site_fract_x
_atom_site_fract_y
_atom_site_fract_z
_atom_site_U_iso_or_equiv
_atom_site_adp_type
_atom_site_occupancy
_atom_site_site_symmetry_order
_atom_site_calc_flag
_atom_site_refinement_flags_posn
_atom_site_refinement_flags_adp
C1 C 0.6381(8) 0.6248(8) 0.3781(8) 0.0214(15) Uani 1 1 d . .
H1 H 0.7333 0.5948 0.3678 0.026 Uiso 1 1 calc R U
C2 C 0.6063(9) 0.6292(8) 0.2693(8) 0.0246(16) Uani 1 1 d . .
H2 H 0.6769 0.5993 0.1892 0.029 Uiso 1 1 calc R U
C3 C 0.4658(9) 0.6794(9) 0.2822(9) 0.0281(18) Uani 1 1 d . .
H3 H 0.4401 0.6864 0.2103 0.034 Uiso 1 1 calc R U
C4 C 0.3643(9) 0.7192(8) 0.4049(8) 0.0212(15) Uani 1 1 d . .
H4 H 0.2690 0.7512 0.4162 0.025 Uiso 1 1 calc R U
C5 C 0.4043(8) 0.7114(7) 0.5105(8) 0.0173(14) Uani 1 1 d . .
C6 C 0.2986(12) 0.7489(11) 0.6449(11) 0.022(2) Uani 1 1 d . U
C7 C 0.1543(9) 0.8073(8) 0.6709(9) 0.0254(17) Uani 1 1 d . .
H7 H 0.1215 0.8217 0.6030 0.030 Uiso 1 1 calc R U
C8 C 0.0628(8) 0.8427(7) 0.7932(9) 0.0225(16) Uani 1 1 d . .
C9 C 0.1153(7) 0.8158(7) 0.8955(8) 0.0199(15) Uani 1 1 d . .
C10 C 0.2583(11) 0.7549(10) 0.8617(11) 0.018(2) Uani 1 1 d . U
H10 H 0.2927 0.7337 0.9286 0.021 Uiso 1 1 calc R U
C11 C -0.0936(9) 0.9114(9) 0.8314(9) 0.0284(19) Uani 1 1 d . .
H11A H -0.1023 0.9911 0.7793 0.034 Uiso 1 1 calc R U
H11B H -0.1425 0.8543 0.8126 0.034 Uiso 1 1 calc R U
C12 C -0.1640(8) 0.9463(9) 0.9748(10) 0.030(2) Uani 1 1 d . .
H12 H -0.2650 0.9924 1.0044 0.037 Uiso 1 1 calc R U
C13 C -0.1288(9) 0.8203(10) 1.0553(11) 0.036(2) Uani 1 1 d . .
H13A H -0.1155 0.7382 1.0150 0.043 Uiso 1 1 calc R U
H13B H -0.1923 0.8229 1.1466 0.043 Uiso 1 1 calc R U
C14 C 0.0132(10) 0.8622(10) 1.0283(9) 0.0215(19) Uani 1 1 d . .
H14 H 0.0504 0.8429 1.0981 0.026 Uiso 1 1 calc R U
C15 C -0.0697(9) 1.0087(8) 1.0185(9) 0.0275(18) Uani 1 1 d . .
C16 C 0.0090(10) 1.1045(8) 0.9264(10) 0.034(2) Uani 1 1 d . .
H16A H -0.0584 1.1835 0.9189 0.051 Uiso 1 1 calc R U
H16B H 0.0632 1.0652 0.8419 0.051 Uiso 1 1 calc R U
H16C H 0.0723 1.1258 0.9600 0.051 Uiso 1 1 calc R U
C17 C -0.1549(10) 1.0722(11) 1.1540(11) 0.043(3) Uani 1 1 d . .
H17A H -0.0902 1.0812 1.1923 0.065 Uiso 1 1 calc R U
H17B H -0.2158 1.0175 1.2094 0.065 Uiso 1 1 calc R U
H17C H -0.2120 1.1576 1.1449 0.065 Uiso 1 1 calc R U
C18 C 0.4656(9) 1.0725(8) 0.4491(8) 0.0253(17) Uani 1 1 d . .
H18 H 0.4763 0.9846 0.4333 0.030 Uiso 1 1 calc R U
C19 C 0.4431(10) 1.1673(9) 0.3606(9) 0.035(2) Uani 1 1 d . .
H19 H 0.4344 1.1443 0.2863 0.042 Uiso 1 1 calc R U
C20 C 0.4328(10) 1.3021(9) 0.3819(9) 0.036(2) Uani 1 1 d . .
H20 H 0.4198 1.3672 0.3212 0.043 Uiso 1 1 calc R U
C21 C 0.4427(10) 1.3330(8) 0.4955(10) 0.036(2) Uani 1 1 d . .
H21 H 0.4378 1.4198 0.5103 0.044 Uiso 1 1 calc R U
C22 C 0.4596(9) 1.2375(8) 0.5864(9) 0.0285(18) Uani 1 1 d . .
H22 H 0.4624 1.2599 0.6637 0.034 Uiso 1 1 calc R U
C23 C 0.4725(7) 1.1069(7) 0.5620(8) 0.0184(15) Uani 1 1 d . .
C24 C 0.4985(8) 1.0003(8) 0.6569(10) 0.0149(16) Uani 1 1 d . .
C25 C 0.4440(9) 1.0286(9) 0.7937(9) 0.0174(16) Uani 1 1 d . .
H25 H 0.3936 1.1136 0.8225 0.021 Uiso 1 1 calc R U
C26 C 0.4652(8) 0.9313(7) 0.8840(8) 0.0171(14) Uani 1 1 d . .
C27 C 0.3968(8) 0.9685(8) 1.0274(8) 0.0220(16) Uani 1 1 d . .
C28 C 0.9042(8) 0.4747(7) 0.9475(7) 0.0190(15) Uani 1 1 d . .
H28 H 0.8067 0.4901 0.9678 0.023 Uiso 1 1 calc R U
C29 C 0.9594(9) 0.4240(8) 1.0424(8) 0.0228(16) Uani 1 1 d . .
H29 H 0.8991 0.4035 1.1253 0.027 Uiso 1 1 calc R U
C30 C 1.1060(9) 0.4037(8) 1.0138(8) 0.0233(16) Uani 1 1 d . .
H30 H 1.1436 0.3715 1.0773 0.028 Uiso 1 1 calc R U
C31 C 1.1935(8) 0.4330(8) 0.8882(9) 0.0250(17) Uani 1 1 d . .
H31 H 1.2907 0.4202 0.8681 0.030 Uiso 1 1 calc R U
C32 C 1.1391(8) 0.4813(8) 0.7907(9) 0.0233(16) Uani 1 1 d . .
H32 H 1.1993 0.4988 0.7067 0.028 Uiso 1 1 calc R U
C33 C 0.9937(8) 0.5025(7) 0.8225(7) 0.0163(14) Uani 1 1 d . .
C34 C 0.9272(9) 0.5613(9) 0.7266(10) 0.019(2) Uani 1 1 d . .
C35 C 1.0109(8) 0.5556(7) 0.5901(8) 0.0198(15) Uani 1 1 d . .
H35 H 1.1051 0.5070 0.5609 0.024 Uiso 1 1 calc R U
C36 C 0.9554(10) 0.6206(9) 0.4996(9) 0.0148(19) Uani 1 1 d . .
C37 C 1.0563(7) 0.6166(7) 0.3546(8) 0.0173(14) Uani 1 1 d . .
C38 C 0.9541(9) 0.2632(8) 0.4499(9) 0.0274(18) Uani 1 1 d . .
H38 H 0.9669 0.3486 0.4365 0.033 Uiso 1 1 calc R U
C39 C 1.0494(10) 0.1656(9) 0.3644(9) 0.0295(18) Uani 1 1 d . .
H39 H 1.1278 0.1843 0.2948 0.035 Uiso 1 1 calc R U
C40 C 1.0272(9) 0.0375(8) 0.3832(8) 0.0253(17) Uani 1 1 d . .
H40 H 1.0920 -0.0295 0.3269 0.030 Uiso 1 1 calc R U
C41 C 0.9107(9) 0.0117(8) 0.4840(8) 0.0247(17) Uani 1 1 d . .
H41 H 0.8938 -0.0721 0.4943 0.030 Uiso 1 1 calc R U
C42 C 0.8177(8) 0.1097(8) 0.5709(8) 0.0210(15) Uani 1 1 d . .
H42 H 0.7394 0.0909 0.6405 0.025 Uiso 1 1 calc R U
C43 C 0.8395(8) 0.2355(8) 0.5556(8) 0.0205(16) Uani 1 1 d . .
C44 C 0.7406(9) 0.3440(7) 0.6479(11) 0.0140(15) Uani 1 1 d . .
C45 C 0.6728(9) 0.3133(7) 0.7821(8) 0.0197(15) Uani 1 1 d . .
H45 H 0.6929 0.2262 0.8098 0.024 Uiso 1 1 calc R U
C46 C 0.5786(7) 0.4072(7) 0.8732(7) 0.0145(13) Uani 1 1 d . .
C47 C 0.5206(8) 0.3661(8) 1.0168(7) 0.0187(13) Uani 1 1 d . U
Dy1 Dy 0.61560(2) 0.67240(2) 0.68720(2) 0.01277(9) Uani 1 1 d . .
F1 F 0.3016(5) 0.8974(5) 1.0940(5) 0.0307(11) Uani 1 1 d . .
F2 F 0.4927(5) 0.9434(6) 1.0834(5) 0.0326(11) Uani 1 1 d . .
F3 F 0.3259(7) 1.0940(5) 1.0510(5) 0.0428(14) Uani 1 1 d . .
F4 F 0.9985(5) 0.5833(5) 0.2796(5) 0.0310(11) Uani 1 1 d . .
F5 F 1.0823(5) 0.7345(5) 0.3129(5) 0.0302(11) Uani 1 1 d . .
F6 F 1.1821(6) 0.5307(7) 0.3303(6) 0.0346(15) Uani 1 1 d . .
F7 F 0.3811(5) 0.4019(7) 1.0722(5) 0.0411(14) Uani 1 1 d . .
F8 F 0.5697(7) 0.4237(7) 1.0843(5) 0.0474(16) Uani 1 1 d . .
F9 F 0.5589(7) 0.2366(6) 1.0385(6) 0.0466(14) Uani 1 1 d . U
N1 N 0.5408(7) 0.6611(6) 0.4999(6) 0.0189(13) Uani 1 1 d . .
N2 N 0.3510(6) 0.7243(6) 0.7387(7) 0.0185(13) Uani 1 1 d . .
O1 O 0.5656(5) 0.8863(5) 0.6127(5) 0.0156(10) Uani 1 1 d . .
O2 O 0.5335(5) 0.8111(5) 0.8660(5) 0.0186(11) Uani 1 1 d . .
O3 O 0.8296(5) 0.6879(5) 0.5178(5) 0.0185(11) Uani 1 1 d . .
O4 O 0.7938(6) 0.6093(5) 0.7707(5) 0.0202(11) Uani 1 1 d . .
O5 O 0.7202(5) 0.4597(5) 0.6019(5) 0.0170(10) Uani 1 1 d . .
O6 O 0.5289(5) 0.5291(5) 0.8537(5) 0.0184(11) Uani 1 1 d . .

loop_
_atom_site_aniso_label
_atom_site_aniso_U_11
_atom_site_aniso_U_22
_atom_site_aniso_U_33
_atom_site_aniso_U_23
_atom_site_aniso_U_13
_atom_site_aniso_U_12
C1 0.020(3) 0.026(4) 0.018(4) 0.000(3) -0.007(3) -0.007(3)
C2 0.029(4) 0.029(4) 0.018(4) -0.003(3) -0.010(3) -0.008(3)
C3 0.029(4) 0.030(4) 0.027(4) -0.007(4) -0.013(4) -0.005(3)
C4 0.030(4) 0.020(4) 0.021(4) 0.003(3) -0.018(3) -0.005(3)
C5 0.021(3) 0.013(3) 0.023(4) -0.002(3) -0.015(3) -0.002(3)
C6 0.023(3) 0.021(3) 0.022(3) 0.0011(14) -0.0083(16) -0.0045(14)
C7 0.027(4) 0.020(4) 0.038(5) -0.005(3) -0.023(4) 0.000(3)
C8 0.022(4) 0.010(3) 0.035(5) 0.001(3) -0.010(3) -0.005(3)
C9 0.014(3) 0.014(3) 0.028(4) -0.001(3) -0.004(3) -0.003(3)
C10 0.018(3) 0.018(3) 0.018(3) 0.0009(13) -0.0074(15) -0.0037(14)
C11 0.022(4) 0.023(4) 0.043(5) -0.007(4) -0.018(4) 0.003(3)
C12 0.016(3) 0.023(5) 0.049(6) -0.008(4) -0.010(4) 0.000(3)
C13 0.018(4) 0.035(5) 0.044(6) -0.006(4) 0.002(4) -0.008(3)
C14 0.017(4) 0.029(5) 0.018(4) 0.008(4) -0.008(3) -0.006(4)
C15 0.027(4) 0.018(4) 0.032(5) -0.005(3) -0.007(3) -0.002(3)
C16 0.040(5) 0.011(4) 0.049(6) -0.001(4) -0.014(4) -0.005(3)
C17 0.028(4) 0.050(6) 0.050(6) -0.031(5) -0.016(4) 0.010(4)
C18 0.031(4) 0.019(4) 0.025(4) 0.006(3) -0.010(3) -0.008(3)
C19 0.038(5) 0.028(5) 0.027(5) 0.009(4) -0.007(4) 0.000(4)
C20 0.037(5) 0.020(5) 0.030(5) 0.014(4) -0.001(4) 0.005(4)
C21 0.033(4) 0.013(4) 0.046(6) -0.003(4) -0.003(4) 0.004(3)
C22 0.029(4) 0.014(4) 0.033(5) -0.005(3) -0.004(4) -0.001(3)
C23 0.016(3) 0.011(3) 0.021(4) 0.001(3) -0.004(3) 0.002(3)
C24 0.017(4) 0.014(4) 0.016(5) -0.005(4) -0.009(4) -0.001(3)
C25 0.025(4) 0.009(4) 0.014(4) -0.001(3) -0.006(3) 0.000(3)
C26 0.020(3) 0.009(3) 0.022(4) 0.004(3) -0.009(3) -0.004(3)
C27 0.018(3) 0.019(4) 0.027(4) -0.008(3) -0.007(3) 0.000(3)
C28 0.022(3) 0.018(4) 0.019(4) 0.000(3) -0.011(3) -0.002(3)
C29 0.029(4) 0.018(4) 0.020(4) 0.004(3) -0.009(3) -0.005(3)
C30 0.035(4) 0.017(4) 0.025(4) 0.002(3) -0.022(4) -0.002(3)
C31 0.021(4) 0.023(4) 0.030(4) 0.004(3) -0.012(3) -0.001(3)
C32 0.024(4) 0.018(4) 0.028(4) 0.003(3) -0.010(3) -0.004(3)
C33 0.020(3) 0.009(3) 0.022(4) -0.001(3) -0.009(3) -0.004(3)
C34 0.015(4) 0.011(4) 0.028(5) -0.004(4) -0.007(3) 0.002(3)
C35 0.021(4) 0.016(3) 0.024(4) -0.003(3) -0.012(3) 0.000(3)
C36 0.017(4) 0.011(4) 0.018(4) 0.003(3) -0.008(3) -0.004(3)
C37 0.015(3) 0.012(3) 0.021(4) 0.000(3) -0.003(3) -0.002(3)
C38 0.035(4) 0.012(3) 0.027(4) 0.000(3) -0.003(4) -0.007(3)
C39 0.036(4) 0.023(4) 0.022(4) 0.003(3) -0.001(3) -0.012(3)
C40 0.029(4) 0.017(4) 0.025(4) -0.006(3) -0.008(3) 0.002(3)
C41 0.033(4) 0.012(3) 0.031(4) -0.008(3) -0.016(4) 0.000(3)
C42 0.025(4) 0.016(3) 0.023(4) 0.000(3) -0.010(3) -0.005(3)
C43 0.020(3) 0.011(4) 0.027(4) -0.009(3) -0.008(3) 0.004(3)
C44 0.018(4) 0.004(3) 0.023(5) -0.003(4) -0.011(4) 0.000(3)
C45 0.026(4) 0.008(3) 0.018(4) 0.007(3) -0.004(3) -0.004(3)
C46 0.017(3) 0.009(3) 0.018(4) 0.007(3) -0.007(3) -0.005(3)
C47 0.018(3) 0.022(2) 0.014(3) 0.003(3) -0.005(3) -0.005(3)
Dy1 0.01452(13) 0.00671(12) 0.01653(14) -0.00063(9) -0.00697(9) 0.00030(8)
F1 0.029(2) 0.042(3) 0.020(2) -0.002(2) -0.002(2) -0.017(2)
F2 0.032(3) 0.045(3) 0.023(2) -0.005(2) -0.011(2) -0.009(2)
F3 0.067(4) 0.021(3) 0.023(3) -0.008(2) -0.009(3) 0.009(2)
F4 0.037(3) 0.039(3) 0.020(2) -0.005(2) -0.008(2) -0.016(2)
F5 0.038(3) 0.021(2) 0.027(3) 0.002(2) -0.004(2) -0.014(2)
F6 0.023(3) 0.043(4) 0.025(3) -0.002(3) -0.007(2) 0.010(3)
F7 0.021(2) 0.073(4) 0.020(2) 0.019(3) -0.005(2) -0.009(2)
F8 0.067(4) 0.075(4) 0.023(3) 0.014(3) -0.022(3) -0.052(4)
F9 0.061(2) 0.0271(19) 0.035(2) 0.0091(18) -0.0084(19) -0.0025(18)
N1 0.018(3) 0.014(3) 0.023(3) -0.006(3) -0.006(3) -0.003(2)
N2 0.014(3) 0.011(3) 0.028(3) -0.002(3) -0.006(3) -0.001(2)
O1 0.026(3) 0.005(2) 0.016(2) 0.0027(19) -0.011(2) 0.0001(19)
O2 0.017(2) 0.013(2) 0.021(3) -0.007(2) -0.005(2) 0.0026(19)
O3 0.016(2) 0.012(2) 0.023(3) -0.001(2) -0.003(2) -0.0024(19)
O4 0.020(2) 0.017(3) 0.024(3) -0.005(2) -0.010(2) -0.001(2)
O5 0.020(2) 0.009(2) 0.019(3) -0.003(2) -0.005(2) -0.0010(19)
O6 0.020(2) 0.010(2) 0.020(3) 0.001(2) -0.006(2) 0.0008(19)

loop_
_atom_type_symbol
_atom_type_description
_atom_type_scat_dispersion_real
_atom_type_scat_dispersion_imag
_atom_type_scat_source
C C 0.0033 0.0016 'International Tables Vol C Tables 4.2.6.8 and 6.1.1.4'
H H 0.0000 0.0000 'International Tables Vol C Tables 4.2.6.8 and 6.1.1.4'
N N 0.0061 0.0033 'International Tables Vol C Tables 4.2.6.8 and 6.1.1.4'
O O 0.0106 0.0060 'International Tables Vol C Tables 4.2.6.8 and 6.1.1.4'
F F 0.0171 0.0103 'International Tables Vol C Tables 4.2.6.8 and 6.1.1.4'
Dy Dy -0.1892 4.4098 'International Tables Vol C Tables 4.2.6.8 and 6.1.1.4'

loop_
_geom_angle_atom_site_label_1
_geom_angle_atom_site_label_2
_geom_angle_atom_site_label_3
_geom_angle
C2 C1 N1 124.8(7)
C2 C1 H1 117.6
N1 C1 H1 117.6
C1 C2 C3 118.1(8)
C1 C2 H2 121.0
C3 C2 H2 121.0
C2 C3 C4 118.5(8)
C2 C3 H3 120.8
C4 C3 H3 120.8
C5 C4 C3 120.3(7)
C5 C4 H4 119.9
C3 C4 H4 119.9
N1 C5 C4 122.0(7)
N1 C5 C6 115.6(7)
C4 C5 C6 122.2(7)
N2 C6 C7 122.2(10)
N2 C6 C5 115.4(9)
C7 C6 C5 122.4(9)
C8 C7 C6 120.7(8)
C8 C7 H7 119.7
C6 C7 H7 119.7
C7 C8 C9 118.3(7)
C7 C8 C11 125.1(8)
C9 C8 C11 116.6(7)
C10 C9 C8 117.2(8)
C10 C9 C14 125.8(8)
C8 C9 C14 116.9(7)
N2 C10 C9 124.4(10)
N2 C10 H10 117.8
C9 C10 H10 117.8
C12 C11 C8 111.9(7)
C12 C11 H11A 109.2
C8 C11 H11A 109.2
C12 C11 H11B 109.2
C8 C11 H11B 109.2
H11A C11 H11B 107.9
C11 C12 C15 111.6(7)
C11 C12 C13 108.1(7)
C15 C12 C13 88.4(7)
C11 C12 H12 115.2
C15 C12 H12 115.2
C13 C12 H12 115.2
C12 C13 C14 85.2(7)
C12 C13 H13A 114.4
C14 C13 H13A 114.4
C12 C13 H13B 114.4
C14 C13 H13B 114.4
H13A C13 H13B 111.6
C9 C14 C13 107.7(8)
C9 C14 C15 109.2(7)
C13 C14 C15 87.6(7)
C9 C14 H14 116.2
C13 C14 H14 116.2
C15 C14 H14 116.2
C16 C15 C17 109.0(8)
C16 C15 C12 118.4(8)
C17 C15 C12 111.1(7)
C16 C15 C14 119.6(7)
C17 C15 C14 111.9(8)
C12 C15 C14 85.0(6)
C15 C16 H16A 109.5
C15 C16 H16B 109.5
H16A C16 H16B 109.5
C15 C16 H16C 109.5
H16A C16 H16C 109.5
H16B C16 H16C 109.5
C15 C17 H17A 109.5
C15 C17 H17B 109.5
H17A C17 H17B 109.5
C15 C17 H17C 109.5
H17A C17 H17C 109.5
H17B C17 H17C 109.5
C19 C18 C23 120.1(8)
C19 C18 H18 120.0
C23 C18 H18 120.0
C18 C19 C20 120.1(9)
C18 C19 H19 120.0
C20 C19 H19 120.0
C21 C20 C19 118.3(8)
C21 C20 H20 120.9
C19 C20 H20 120.9
C22 C21 C20 121.1(9)
C22 C21 H21 119.5
C20 C21 H21 119.5
C21 C22 C23 119.5(9)
C21 C22 H22 120.2
C23 C22 H22 120.2
C18 C23 C22 120.9(8)
C18 C23 C24 118.8(7)
C22 C23 C24 120.3(8)
O1 C24 C25 122.1(8)
O1 C24 C23 117.9(8)
C25 C24 C23 120.0(7)
C26 C25 C24 121.2(8)
C26 C25 H25 119.4
C24 C25 H25 119.4
O2 C26 C25 129.8(8)
O2 C26 C27 112.7(7)
C25 C26 C27 117.5(7)
F3 C27 F1 105.6(6)
F3 C27 F2 107.3(6)
F1 C27 F2 106.2(7)
F3 C27 C26 114.9(7)
F1 C27 C26 110.5(6)
F2 C27 C26 111.8(6)
C33 C28 C29 120.4(7)
C33 C28 H28 119.8
C29 C28 H28 119.8
C28 C29 C30 120.3(8)
C28 C29 H29 119.9
C30 C29 H29 119.9
C31 C30 C29 118.3(7)
C31 C30 H30 120.8
C29 C30 H30 120.8
C30 C31 C32 121.8(7)
C30 C31 H31 119.1
C32 C31 H31 119.1
C33 C32 C31 118.6(8)
C33 C32 H32 120.7
C31 C32 H32 120.7
C32 C33 C28 120.6(7)
C32 C33 C34 121.5(7)
C28 C33 C34 117.8(7)
O4 C34 C35 121.9(8)
O4 C34 C33 117.6(8)
C35 C34 C33 120.4(7)
C36 C35 C34 121.6(8)
C36 C35 H35 119.2
C34 C35 H35 119.2
O3 C36 C35 129.4(8)
O3 C36 C37 112.5(8)
C35 C36 C37 118.1(8)
F4 C37 F5 106.7(6)
F4 C37 F6 106.8(6)
F5 C37 F6 107.3(6)
F4 C37 C36 111.0(6)
F5 C37 C36 111.1(6)
F6 C37 C36 113.6(7)
C43 C38 C39 120.7(8)
C43 C38 H38 119.7
C39 C38 H38 119.7
C38 C39 C40 119.4(8)
C38 C39 H39 120.3
C40 C39 H39 120.3
C41 C40 C39 119.9(7)
C41 C40 H40 120.1
C39 C40 H40 120.1
C40 C41 C42 120.2(8)
C40 C41 H41 119.9
C42 C41 H41 119.9
C43 C42 C41 120.7(8)
C43 C42 H42 119.6
C41 C42 H42 119.6
C38 C43 C42 119.1(7)
C38 C43 C44 118.8(7)
C42 C43 C44 122.1(7)
O5 C44 C45 122.8(8)
O5 C44 C43 118.0(9)
C45 C44 C43 119.2(7)
C46 C45 C44 122.8(7)
C46 C45 H45 118.6
C44 C45 H45 118.6
O6 C46 C45 128.2(7)
O6 C46 C47 113.0(6)
C45 C46 C47 118.7(6)
F7 C47 F8 106.0(7)
F7 C47 F9 107.1(7)
F8 C47 F9 105.9(7)
F7 C47 C46 113.2(6)
F8 C47 C46 109.8(6)
F9 C47 C46 114.3(6)
O6 Dy1 O1 143.22(17)
O6 Dy1 O4 77.28(19)
O1 Dy1 O4 118.57(19)
O6 Dy1 O3 139.00(17)
O1 Dy1 O3 76.92(18)
O4 Dy1 O3 72.50(19)
O6 Dy1 O5 73.28(18)
O1 Dy1 O5 138.73(18)
O4 Dy1 O5 80.28(18)
O3 Dy1 O5 74.83(18)
O6 Dy1 O2 80.47(19)
O1 Dy1 O2 72.63(18)
O4 Dy1 O2 76.34(18)
O3 Dy1 O2 117.38(18)
O5 Dy1 O2 148.03(19)
O6 Dy1 N1 111.5(2)
O1 Dy1 N1 74.03(19)
O4 Dy1 N1 147.30(19)
O3 Dy1 N1 82.5(2)
O5 Dy1 N1 72.97(19)
O2 Dy1 N1 135.21(19)
O6 Dy1 N2 74.8(2)
O1 Dy1 N2 76.25(19)
O4 Dy1 N2 146.1(2)
O3 Dy1 N2 141.0(2)
O5 Dy1 N2 109.31(19)
O2 Dy1 N2 80.28(19)
N1 Dy1 N2 63.3(2)
C5 N1 C1 116.3(7)
C5 N1 Dy1 121.1(5)
C1 N1 Dy1 121.7(5)
C6 N2 C10 117.1(8)
C6 N2 Dy1 121.8(6)
C10 N2 Dy1 119.7(6)
C24 O1 Dy1 139.6(6)
C26 O2 Dy1 131.8(5)
C36 O3 Dy1 128.9(6)
C34 O4 Dy1 136.9(6)
C44 O5 Dy1 136.3(6)
C46 O6 Dy1 131.7(4)

loop_
_geom_bond_atom_site_label_1
_geom_bond_atom_site_label_2
_geom_bond_distance
C1 C2 1.369(11)
C1 N1 1.360(10)
C1 H1 0.9300
C2 C3 1.385(12)
C2 H2 0.9300
C3 C4 1.387(12)
C3 H3 0.9300
C4 C5 1.381(10)
C4 H4 0.9300
C5 N1 1.355(10)
C5 C6 1.490(14)
C6 N2 1.332(13)
C6 C7 1.403(13)
C7 C8 1.345(12)
C7 H7 0.9300
C8 C9 1.421(12)
C8 C11 1.517(10)
C9 C10 1.384(13)
C9 C14 1.487(12)
C10 N2 1.346(13)
C10 H10 0.9300
C11 C12 1.512(13)
C11 H11A 0.9700
C11 H11B 0.9700
C12 C15 1.562(12)
C12 C13 1.561(14)
C12 H12 0.9800
C13 C14 1.571(12)
C13 H13A 0.9700
C13 H13B 0.9700
C14 C15 1.575(12)
C14 H14 0.9800
C15 C16 1.512(13)
C15 C17 1.540(12)
C16 H16A 0.9600
C16 H16B 0.9600
C16 H16C 0.9600
C17 H17A 0.9600
C17 H17B 0.9600
C17 H17C 0.9600
C18 C19 1.364(13)
C18 C23 1.378(12)
C18 H18 0.9300
C19 C20 1.433(14)
C19 H19 0.9300
C20 C21 1.388(15)
C20 H20 0.9300
C21 C22 1.373(14)
C21 H21 0.9300
C22 C23 1.391(11)
C22 H22 0.9300
C23 C24 1.500(12)
C24 O1 1.263(9)
C24 C25 1.435(12)
C25 C26 1.391(11)
C25 H25 0.9300
C26 O2 1.274(9)
C26 C27 1.518(11)
C27 F3 1.333(9)
C27 F1 1.338(10)
C27 F2 1.339(10)
C28 C33 1.389(11)
C28 C29 1.390(11)
C28 H28 0.9300
C29 C30 1.405(12)
C29 H29 0.9300
C30 C31 1.391(12)
C30 H30 0.9300
C31 C32 1.405(12)
C31 H31 0.9300
C32 C33 1.386(11)
C32 H32 0.9300
C33 C34 1.490(12)
C34 O4 1.267(10)
C34 C35 1.423(13)
C35 C36 1.386(12)
C35 H35 0.9300
C36 O3 1.274(11)
C36 C37 1.541(12)
C37 F4 1.327(9)
C37 F5 1.333(9)
C37 F6 1.336(9)
C38 C43 1.382(12)
C38 C39 1.376(12)
C38 H38 0.9300
C39 C40 1.406(12)
C39 H39 0.9300
C40 C41 1.362(13)
C40 H40 0.9300
C41 C42 1.380(11)
C41 H41 0.9300
C42 C43 1.381(11)
C42 H42 0.9300
C43 C44 1.496(11)
C44 O5 1.265(9)
C44 C45 1.420(13)
C45 C46 1.381(11)
C45 H45 0.9300
C46 O6 1.281(9)
C46 C47 1.526(10)
C47 F7 1.313(9)
C47 F8 1.329(9)
C47 F9 1.339(9)
Dy1 O6 2.302(5)
Dy1 O1 2.309(5)
Dy1 O4 2.320(5)
Dy1 O3 2.328(5)
Dy1 O5 2.341(5)
Dy1 O2 2.338(5)
Dy1 N1 2.523(7)
Dy1 N2 2.525(6)
